data_4326616
loop_
_publ_author_name
'Richard E. Wilson'
'S. Skanthakumar'
'C. L. Cahill'
'L. Soderholm'

_publ_section_title
;
 Structural Studies Coupling X-ray Diffraction and High-Energy X-ray
 Scattering in the UO22+-HBraq System
;
_journal_name_full 'Inorganic Chemistry'
_journal_page_first 10748
_journal_page_last 10754
_journal_paper_doi 10.1021/ic201265s
_journal_volume 50
_journal_year 2011
_chemical_formula_moiety 'Br2 O10 U2'
_chemical_formula_sum 'Br2 O10 U2'
_chemical_formula_weight 795.88
_chemical_name_systematic
; 
 ? 
;
_space_group_IT_number 14
_symmetry_cell_setting monoclinic
_symmetry_space_group_name_Hall '-P 2ybc'
_symmetry_space_group_name_H-M 'P 1 21/c 1'
_atom_sites_solution_hydrogens none
_atom_sites_solution_primary direct
_atom_sites_solution_secondary difmap
_audit_creation_method SHELXL-97
_cell_angle_alpha 90.00
_cell_angle_beta 115.65(3)
_cell_angle_gamma 90.00
_cell_formula_units_Z 2
_cell_length_a 9.840(2)
_cell_length_b 6.3200(13)
_cell_length_c 10.850(2)
_cell_measurement_reflns_used 1702
_cell_measurement_temperature 100(2)
_cell_measurement_theta_max 31.85
_cell_measurement_theta_min 3.79
_cell_volume 608.3(3)
_computing_cell_refinement 'APEX II, SAINT+ (Bruker, 2004)'
_computing_data_collection 'APEX II (Bruker, 2004)'
_computing_data_reduction 'SAINT+ (Bruker, 2004)'
_computing_molecular_graphics 'SHELXL-97 (Sheldrick, 1997)'
_computing_publication_material 'SHELXCIF-97 (Sheldrick, 1997)'
_computing_structure_refinement 'SHELXL-97 (Sheldrick, 1997)'
_computing_structure_solution 'SHELXS-97 (Sheldrick, 1990)'
_diffrn_ambient_temperature 100(2)
_diffrn_measured_fraction_theta_full 0.993
_diffrn_measured_fraction_theta_max 0.993
_diffrn_measurement_device_type 'BRUKER APEX II CCD'
_diffrn_measurement_method 'omega scans'
_diffrn_radiation_monochromator graphite
_diffrn_radiation_source 'fine-focus sealed tube'
_diffrn_radiation_type MoK\a
_diffrn_radiation_wavelength 0.71073
_diffrn_reflns_av_R_equivalents 0.0542
_diffrn_reflns_av_sigmaI/netI 0.0485
_diffrn_reflns_limit_h_max 14
_diffrn_reflns_limit_h_min -14
_diffrn_reflns_limit_k_max 9
_diffrn_reflns_limit_k_min -9
_diffrn_reflns_limit_l_max 16
_diffrn_reflns_limit_l_min -16
_diffrn_reflns_number 9576
_diffrn_reflns_theta_full 31.85
_diffrn_reflns_theta_max 31.85
_diffrn_reflns_theta_min 3.79
_exptl_absorpt_coefficient_mu 33.185
_exptl_absorpt_correction_T_max 0.2877
_exptl_absorpt_correction_T_min 0.1898
_exptl_absorpt_correction_type multi-scan
_exptl_absorpt_process_details SADABS
_exptl_crystal_colour orange
_exptl_crystal_density_diffrn 4.346
_exptl_crystal_description plate
_exptl_crystal_F_000 668
_exptl_crystal_size_max 0.08
_exptl_crystal_size_mid 0.08
_exptl_crystal_size_min 0.05
_refine_diff_density_max 1.829
_refine_diff_density_min -1.320
_refine_diff_density_rms 0.290
_refine_ls_extinction_method none
_refine_ls_goodness_of_fit_ref 1.015
_refine_ls_hydrogen_treatment none
_refine_ls_matrix_type full
_refine_ls_number_parameters 64
_refine_ls_number_reflns 2081
_refine_ls_number_restraints 0
_refine_ls_restrained_S_all 1.015
_refine_ls_R_factor_all 0.0396
_refine_ls_R_factor_gt 0.0287
_refine_ls_shift/su_max 0.001
_refine_ls_shift/su_mean 0.000
_refine_ls_structure_factor_coef Fsqd
_refine_ls_weighting_details 'calc w=1/[\s^2^(Fo^2^)+(0.0249P)^2^+0.4290P] where P=(Fo^2^+2Fc^2^)/3'
_refine_ls_weighting_scheme calc
_refine_ls_wR_factor_gt 0.0648
_refine_ls_wR_factor_ref 0.0694
_reflns_number_gt 1702
_reflns_number_total 2081
_reflns_threshold_expression >2sigma(I)
_cod_data_source_file ic201265s_si_001_1.cif
_cod_data_source_block p21c
_cod_original_cell_volume 608.3(2)
_cod_database_code 4326616

loop_
_symmetry_equiv_pos_as_xyz
'x, y, z'
'-x, y+1/2, -z+1/2'
'-x, -y, -z'
'x, -y-1/2, z-1/2'

loop_
_atom_site_label
_atom_site_type_symbol
_atom_site_fract_x
_atom_site_fract_y
_atom_site_fract_z
_atom_site_U_iso_or_equiv
_atom_site_adp_type
_atom_site_occupancy
_atom_site_symmetry_multiplicity
_atom_site_calc_flag
U1 U 0.18007(2) 0.13942(3) 0.63766(2) 0.01812(7) Uani 1 1 d
Br1 Br 0.34078(8) -0.15659(10) 0.85908(6) 0.03090(16) Uani 1 1 d
O1 O 0.0337(5) -0.1736(6) 0.5765(4) 0.0216(9) Uani 1 1 d
O2 O 0.2882(5) 0.0534(7) 0.5539(4) 0.0288(10) Uani 1 1 d
O4 O 0.1948(6) 0.4937(7) 0.5618(5) 0.0297(10) Uani 1 1 d
O3 O 0.0690(5) 0.2343(7) 0.7187(5) 0.0287(10) Uani 1 1 d
O5 O 0.3991(6) 0.3260(7) 0.8145(5) 0.0399(13) Uani 1 1 d

loop_
_atom_site_aniso_label
_atom_site_aniso_U_11
_atom_site_aniso_U_22
_atom_site_aniso_U_33
_atom_site_aniso_U_23
_atom_site_aniso_U_13
_atom_site_aniso_U_12
U1 0.01900(12) 0.01853(11) 0.01625(11) -0.00143(8) 0.00709(8) -0.00011(8)
Br1 0.0360(4) 0.0267(3) 0.0222(3) 0.0028(2) 0.0052(3) 0.0038(3)
O1 0.022(2) 0.018(2) 0.020(2) 0.0008(15) 0.0047(18) 0.0006(16)
O2 0.030(3) 0.034(2) 0.024(2) -0.0037(19) 0.014(2) 0.002(2)
O4 0.037(3) 0.020(2) 0.032(3) 0.0010(18) 0.015(2) 0.0010(19)
O3 0.028(3) 0.034(2) 0.028(2) -0.0058(19) 0.016(2) 0.001(2)
O5 0.038(3) 0.033(3) 0.032(3) -0.008(2) -0.001(2) -0.008(2)

loop_
_atom_type_symbol
_atom_type_description
_atom_type_scat_dispersion_real
_atom_type_scat_dispersion_imag
_atom_type_scat_source
O O 0.0106 0.0060 'International Tables Vol C Tables 4.2.6.8 and 6.1.1.4'
Br Br -0.2901 2.4595 'International Tables Vol C Tables 4.2.6.8 and 6.1.1.4'
U U -9.6767 9.6646 'International Tables Vol C Tables 4.2.6.8 and 6.1.1.4'

loop_
_geom_angle_atom_site_label_1
_geom_angle_atom_site_label_2
_geom_angle_atom_site_label_3
_geom_angle
_geom_angle_site_symmetry_1
_geom_angle_site_symmetry_3
O2 U1 O3 178.0(2) . .
O2 U1 O1 91.59(19) . .
O3 U1 O1 89.47(19) . .
O2 U1 O1 90.02(18) . 3_556
O3 U1 O1 88.83(19) . 3_556
O1 U1 O1 68.17(15) . 3_556
O2 U1 O4 88.37(19) . .
O3 U1 O4 89.77(19) . .
O1 U1 O4 143.10(15) . .
O1 U1 O4 74.93(15) 3_556 .
O2 U1 O5 91.7(2) . .
O3 U1 O5 88.4(2) . .
O1 U1 O5 146.60(16) . .
O1 U1 O5 145.05(14) 3_556 .
O4 U1 O5 70.23(17) . .
O2 U1 Br1 89.63(15) . .
O3 U1 Br1 92.25(16) . .
O1 U1 Br1 75.02(10) . .
O1 U1 Br1 143.16(9) 3_556 .
O4 U1 Br1 141.87(12) . .
O5 U1 Br1 71.77(12) . .
O2 U1 U1 90.97(16) . 3_556
O3 U1 U1 88.97(15) . 3_556
O1 U1 U1 34.15(10) . 3_556
O1 U1 U1 34.02(9) 3_556 3_556
O4 U1 U1 108.95(12) . 3_556
O5 U1 U1 177.22(13) . 3_556
Br1 U1 U1 109.16(3) . 3_556
U1 O1 U1 111.83(15) . 3_556

loop_
_geom_bond_atom_site_label_1
_geom_bond_atom_site_label_2
_geom_bond_distance
_geom_bond_site_symmetry_2
U1 O2 1.758(4) .
U1 O3 1.777(4) .
U1 O1 2.367(4) .
U1 O1 2.375(4) 3_556
U1 O4 2.411(4) .
U1 O5 2.477(5) .
U1 Br1 2.9127(10) .
U1 U1 3.9271(14) 3_556
O1 U1 2.375(4) 3_556
